data_7239364
loop_
_publ_author_name
'Antonov, Liudmil'
'Deneva, Vera'
'Kurteva, Vanya'
'Nedeltcheva, Daniela'
'Crochet, Aurelien'
'Fromm, Katharina M.'

_publ_section_title
;
 Controlled tautomerism -- switching caused by an
 &#x201C;underground&#x201D; anionic effect
;
_journal_issue 47
_journal_name_full 'RSC Advances'
_journal_page_first 25410
_journal_paper_doi 10.1039/c3ra45326j
_journal_volume 3
_journal_year 2013
_chemical_formula_moiety 'C23 H23 N4 O, H O4 S, C H4 O'
_chemical_formula_sum 'C24 H28 N4 O6 S'
_chemical_formula_weight 500.56
_chemical_name_systematic
;1-((4-(2-(4-cyanophenyl)hydrazono)-1-oxo-1,4
-dihydronaphthalen-2-yl)methyl)piperidin-1-ium hydrogensulfate methanol solvate
;
_space_group_IT_number 14
_space_group_name_Hall '-P 2yn'
_space_group_name_H-M_alt 'P 1 21/n 1'
_symmetry_cell_setting monoclinic
_symmetry_Int_Tables_number 14
_symmetry_space_group_name_Hall '-P 2yn'
_symmetry_space_group_name_H-M 'P 1 21/n 1'
_atom_sites_solution_hydrogens geom
_atom_sites_solution_primary direct
_atom_sites_solution_secondary difmap
_audit_creation_method SHELXL-97
_cell_angle_alpha 90.000(5)
_cell_angle_beta 110.275(5)
_cell_angle_gamma 90.000(5)
_cell_formula_units_Z 4
_cell_length_a 16.448(5)
_cell_length_b 6.722(5)
_cell_length_c 23.296(5)
_cell_measurement_reflns_used 9666
_cell_measurement_temperature 200(2)
_cell_measurement_theta_max 24.19
_cell_measurement_theta_min 1.33
_cell_volume 2416(2)
_computing_cell_refinement X-Area
_computing_data_collection 'X-Area (Stoe & Cie, 2009)'
_computing_data_reduction 'X-RED32(Stoe & Cie, 2009)'
_computing_structure_refinement 'SHELXL-97 (Sheldrick, 2008)'
_computing_structure_solution 'SHELXS-97 (Sheldrick, 2008)'
_diffrn_ambient_temperature 200(2)
_diffrn_detector_area_resol_mean 6.67
_diffrn_measured_fraction_theta_full 0.992
_diffrn_measured_fraction_theta_max 0.992
_diffrn_measurement_device_type 'STOE IPDS 2T'
_diffrn_measurement_method 'rotation method'
_diffrn_radiation_monochromator graphite
_diffrn_radiation_probe x-ray
_diffrn_radiation_type MoK\a
_diffrn_radiation_wavelength 0.71073
_diffrn_reflns_av_R_equivalents 0.1449
_diffrn_reflns_av_sigmaI/netI 0.0900
_diffrn_reflns_limit_h_max 19
_diffrn_reflns_limit_h_min -19
_diffrn_reflns_limit_k_max 7
_diffrn_reflns_limit_k_min -7
_diffrn_reflns_limit_l_max 27
_diffrn_reflns_limit_l_min -27
_diffrn_reflns_number 29512
_diffrn_reflns_theta_full 25.00
_diffrn_reflns_theta_max 25.00
_diffrn_reflns_theta_min 1.33
_diffrn_source 'fine-focus sealed tube'
_exptl_absorpt_coefficient_mu 0.182
_exptl_absorpt_correction_type none
_exptl_crystal_colour red
_exptl_crystal_density_diffrn 1.376
_exptl_crystal_density_method 'not measured'
_exptl_crystal_description rectangle
_exptl_crystal_F_000 1056
_exptl_crystal_recrystallization_method methanol
_exptl_crystal_size_max 0.200
_exptl_crystal_size_mid 0.100
_exptl_crystal_size_min 0.040
_refine_diff_density_max 0.789
_refine_diff_density_min -0.355
_refine_diff_density_rms 0.065
_refine_ls_extinction_coef 0.0088(12)
_refine_ls_extinction_expression Fc^*^=kFc[1+0.001xFc^2^\l^3^/sin(2\q)]^-1/4^
_refine_ls_extinction_method SHELXL
_refine_ls_goodness_of_fit_ref 0.872
_refine_ls_hydrogen_treatment mixed
_refine_ls_matrix_type full
_refine_ls_number_parameters 324
_refine_ls_number_reflns 4194
_refine_ls_number_restraints 0
_refine_ls_restrained_S_all 0.872
_refine_ls_R_factor_all 0.1405
_refine_ls_R_factor_gt 0.0637
_refine_ls_shift/su_max 0.000
_refine_ls_shift/su_mean 0.000
_refine_ls_structure_factor_coef Fsqd
_refine_ls_weighting_details 'calc w=1/[\s^2^(Fo^2^)+(0.0948P)^2^+0.0000P] where P=(Fo^2^+2Fc^2^)/3'
_refine_ls_weighting_scheme calc
_refine_ls_wR_factor_gt 0.1436
_refine_ls_wR_factor_ref 0.1708
_reflns_number_gt 2043
_reflns_number_total 4194
_reflns_threshold_expression >2\s(I)
_cod_data_source_file c3ra45326j.txt
_cod_data_source_block cnpiph2so4
_cod_original_sg_symbol_H-M 'P 21/n'
_cod_database_code 7239364

loop_
_symmetry_equiv_pos_as_xyz
'x, y, z'
'-x+1/2, y+1/2, -z+1/2'
'-x, -y, -z'
'x-1/2, -y-1/2, z-1/2'

loop_
_atom_site_label
_atom_site_type_symbol
_atom_site_fract_x
_atom_site_fract_y
_atom_site_fract_z
_atom_site_U_iso_or_equiv
_atom_site_adp_type
_atom_site_occupancy
_atom_site_symmetry_multiplicity
_atom_site_calc_flag
_atom_site_refinement_flags
C1 C 0.5344(3) 0.2623(6) 0.02863(19) 0.0383(10) Uani 1 1 d .
C2 C 0.5980(3) 0.2795(7) 0.0862(2) 0.0444(11) Uani 1 1 d .
H2 H 0.5834 0.2652 0.1212 0.053 Uiso 1 1 calc R
C3 C 0.6831(3) 0.3180(7) 0.0915(2) 0.0453(11) Uani 1 1 d .
H3 H 0.7257 0.3294 0.1300 0.054 Uiso 1 1 calc R
C4 C 0.7043(3) 0.3394(6) 0.0395(2) 0.0427(10) Uani 1 1 d .
C5 C 0.6408(3) 0.3223(6) -0.0182(2) 0.0431(10) Uani 1 1 d .
H5 H 0.6554 0.3372 -0.0531 0.052 Uiso 1 1 calc R
C6 C 0.5561(3) 0.2832(6) -0.0237(2) 0.0432(11) Uani 1 1 d .
H6 H 0.5137 0.2710 -0.0622 0.052 Uiso 1 1 calc R
C7 C 0.3083(2) 0.1645(6) -0.03511(18) 0.0373(9) Uani 1 1 d .
C8 C 0.2463(2) 0.1609(7) -0.09760(18) 0.0398(10) Uani 1 1 d .
C9 C 0.2727(3) 0.1936(7) -0.1474(2) 0.0487(11) Uani 1 1 d .
H9 H 0.3307 0.2198 -0.1411 0.058 Uiso 1 1 calc R
C10 C 0.2129(3) 0.1873(8) -0.2064(2) 0.0595(13) Uani 1 1 d .
H10 H 0.2313 0.2061 -0.2396 0.071 Uiso 1 1 calc R
C11 C 0.1263(3) 0.1531(9) -0.2163(2) 0.0617(13) Uani 1 1 d .
H11 H 0.0866 0.1511 -0.2560 0.074 Uiso 1 1 calc R
C12 C 0.0986(3) 0.1222(8) -0.1677(2) 0.0540(13) Uani 1 1 d .
H12 H 0.0403 0.0986 -0.1746 0.065 Uiso 1 1 calc R
C13 C 0.1582(3) 0.1263(6) -0.10767(18) 0.0408(10) Uani 1 1 d .
C14 C 0.1274(3) 0.0930(6) -0.0561(2) 0.0407(10) Uani 1 1 d .
C15 C 0.1919(2) 0.0853(6) 0.00538(18) 0.0370(9) Uani 1 1 d .
C16 C 0.2771(3) 0.1198(6) 0.01376(19) 0.0395(10) Uani 1 1 d .
H16 H 0.3171 0.1140 0.0534 0.047 Uiso 1 1 calc R
C17 C 0.1640(3) 0.0286(7) 0.0576(2) 0.0451(11) Uani 1 1 d .
H17A H 0.2052 -0.0659 0.0833 0.054 Uiso 1 1 calc R
H17B H 0.1081 -0.0369 0.0418 0.054 Uiso 1 1 calc R
C18 C 0.0833(3) 0.3399(7) 0.06311(19) 0.0455(11) Uani 1 1 d .
H18A H 0.0287 0.2699 0.0541 0.055 Uiso 1 1 calc R
H18B H 0.0884 0.3820 0.0247 0.055 Uiso 1 1 calc R
C19 C 0.0843(3) 0.5197(8) 0.1021(2) 0.0559(13) Uani 1 1 d .
H19A H 0.0353 0.6043 0.0809 0.067 Uiso 1 1 calc R
H19B H 0.1368 0.5952 0.1081 0.067 Uiso 1 1 calc R
C20 C 0.0800(3) 0.4618(9) 0.1638(2) 0.0658(15) Uani 1 1 d .
H20A H 0.0246 0.3999 0.1584 0.079 Uiso 1 1 calc R
H20B H 0.0852 0.5797 0.1889 0.079 Uiso 1 1 calc R
C21 C 0.1530(3) 0.3176(8) 0.1956(2) 0.0590(13) Uani 1 1 d .
H21A H 0.1479 0.2752 0.2340 0.071 Uiso 1 1 calc R
H21B H 0.2082 0.3848 0.2047 0.071 Uiso 1 1 calc R
C22 C 0.1506(3) 0.1358(8) 0.15595(19) 0.0520(12) Uani 1 1 d .
H22A H 0.1985 0.0479 0.1768 0.062 Uiso 1 1 calc R
H22B H 0.0969 0.0634 0.1486 0.062 Uiso 1 1 calc R
C23 C 0.7924(3) 0.3755(7) 0.0440(2) 0.0470(11) Uani 1 1 d .
C24 C 0.5427(5) 0.8593(12) 0.2131(5) 0.127(3) Uani 1 1 d .
H24A H 0.5532 0.9588 0.1870 0.190 Uiso 1 1 calc R
H24B H 0.5745 0.7409 0.2116 0.190 Uiso 1 1 calc R
H24C H 0.5613 0.9081 0.2544 0.190 Uiso 1 1 calc R
N1 N 0.4501(2) 0.2190(6) 0.02517(17) 0.0402(9) Uani 1 1 d .
N2 N 0.3889(2) 0.2026(5) -0.02963(15) 0.0377(8) Uani 1 1 d .
N3 N 0.8626(3) 0.4020(6) 0.0470(2) 0.0611(11) Uani 1 1 d .
N4 N 0.1571(2) 0.2026(5) 0.09596(15) 0.0399(9) Uani 1 1 d .
O1 O 0.04957(18) 0.0706(5) -0.06422(14) 0.0492(8) Uani 1 1 d .
O2 O 0.4481(2) 0.3158(7) 0.14267(15) 0.0749(12) Uani 1 1 d .
O3 O 0.30489(17) 0.4401(5) 0.12483(13) 0.0493(8) Uani 1 1 d .
O4 O 0.3568(2) 0.1568(6) 0.18854(18) 0.0724(10) Uani 1 1 d .
O5 O 0.4132(2) 0.4691(6) 0.22483(14) 0.0694(11) Uani 1 1 d .
O6 O 0.4550(3) 0.8163(7) 0.1937(2) 0.0949(14) Uani 1 1 d .
S1 S 0.38103(7) 0.34579(19) 0.16678(5) 0.0467(3) Uani 1 1 d .
H1 H 0.442(3) 0.208(7) 0.058(2) 0.056 Uiso 1 1 d .
H4 H 0.209(3) 0.276(7) 0.107(2) 0.056 Uiso 1 1 d .
H6B H 0.3963 -0.0234 0.1663 0.070 Uiso 1 1 d .
H6A H 0.4194 0.6501 0.1964 0.070 Uiso 1 1 d .

loop_
_atom_site_aniso_label
_atom_site_aniso_U_11
_atom_site_aniso_U_22
_atom_site_aniso_U_33
_atom_site_aniso_U_23
_atom_site_aniso_U_13
_atom_site_aniso_U_12
C1 0.032(2) 0.037(2) 0.043(2) -0.0012(19) 0.0093(18) 0.0011(17)
C2 0.041(2) 0.047(3) 0.044(2) -0.003(2) 0.015(2) 0.001(2)
C3 0.034(2) 0.045(3) 0.052(3) -0.003(2) 0.010(2) -0.001(2)
C4 0.040(2) 0.030(2) 0.061(3) 0.002(2) 0.022(2) -0.0013(19)
C5 0.036(2) 0.042(3) 0.052(3) 0.004(2) 0.016(2) 0.0033(19)
C6 0.047(2) 0.039(3) 0.043(2) 0.0032(19) 0.015(2) 0.0027(19)
C7 0.033(2) 0.037(2) 0.042(2) -0.006(2) 0.0123(18) 0.0010(18)
C8 0.036(2) 0.044(2) 0.035(2) -0.004(2) 0.0065(17) -0.0048(19)
C9 0.043(2) 0.060(3) 0.041(2) -0.002(2) 0.012(2) 0.000(2)
C10 0.059(3) 0.076(4) 0.040(3) 0.005(3) 0.013(2) -0.003(3)
C11 0.052(3) 0.088(4) 0.036(3) -0.003(3) 0.003(2) -0.004(3)
C12 0.041(2) 0.070(3) 0.040(3) -0.004(2) 0.001(2) -0.007(2)
C13 0.039(2) 0.043(3) 0.037(2) -0.005(2) 0.0087(18) -0.002(2)
C14 0.033(2) 0.036(2) 0.048(3) -0.0032(19) 0.0071(19) 0.0018(18)
C15 0.034(2) 0.037(2) 0.039(2) 0.0007(18) 0.0109(18) 0.0005(17)
C16 0.038(2) 0.038(2) 0.037(2) -0.0013(18) 0.0064(18) 0.0009(18)
C17 0.043(2) 0.046(3) 0.045(2) 0.000(2) 0.014(2) -0.003(2)
C18 0.038(2) 0.054(3) 0.042(2) -0.003(2) 0.0098(19) 0.000(2)
C19 0.048(3) 0.060(3) 0.053(3) -0.005(2) 0.009(2) 0.011(2)
C20 0.061(3) 0.080(4) 0.057(3) -0.010(3) 0.023(3) 0.004(3)
C21 0.061(3) 0.076(4) 0.044(3) -0.006(3) 0.024(2) -0.007(3)
C22 0.049(3) 0.068(3) 0.039(2) 0.013(2) 0.015(2) -0.001(2)
C23 0.038(2) 0.042(3) 0.060(3) 0.001(2) 0.016(2) 0.001(2)
C24 0.106(6) 0.083(5) 0.221(10) 0.017(6) 0.093(6) -0.004(4)
N1 0.0336(18) 0.049(2) 0.037(2) 0.0012(17) 0.0101(16) -0.0016(15)
N2 0.0346(18) 0.036(2) 0.0379(19) -0.0023(15) 0.0071(15) 0.0033(15)
N3 0.046(2) 0.056(3) 0.080(3) 0.003(2) 0.020(2) -0.003(2)
N4 0.0328(18) 0.047(2) 0.038(2) 0.0012(16) 0.0103(15) 0.0016(16)
O1 0.0330(16) 0.058(2) 0.0521(18) -0.0047(15) 0.0092(13) -0.0009(14)
O2 0.0447(18) 0.129(4) 0.053(2) -0.011(2) 0.0195(16) 0.012(2)
O3 0.0351(15) 0.059(2) 0.0437(17) 0.0102(15) 0.0013(13) -0.0023(14)
O4 0.072(2) 0.056(2) 0.090(3) 0.016(2) 0.029(2) 0.0003(19)
O5 0.055(2) 0.103(3) 0.0396(18) -0.0198(19) 0.0035(15) 0.012(2)
O6 0.085(3) 0.073(3) 0.136(4) 0.004(3) 0.050(3) -0.010(2)
S1 0.0431(6) 0.0560(7) 0.0378(6) 0.0014(6) 0.0100(5) 0.0034(6)

loop_
_atom_type_symbol
_atom_type_description
_atom_type_scat_dispersion_real
_atom_type_scat_dispersion_imag
_atom_type_scat_source
C C 0.0033 0.0016 'International Tables Vol C Tables 4.2.6.8 and 6.1.1.4'
H H 0.0000 0.0000 'International Tables Vol C Tables 4.2.6.8 and 6.1.1.4'
N N 0.0061 0.0033 'International Tables Vol C Tables 4.2.6.8 and 6.1.1.4'
O O 0.0106 0.0060 'International Tables Vol C Tables 4.2.6.8 and 6.1.1.4'
S S 0.1246 0.1234 'International Tables Vol C Tables 4.2.6.8 and 6.1.1.4'

loop_
_geom_angle_atom_site_label_1
_geom_angle_atom_site_label_2
_geom_angle_atom_site_label_3
_geom_angle
C6 C1 C2 120.1(4)
C6 C1 N1 121.6(4)
C2 C1 N1 118.3(4)
C3 C2 C1 119.9(4)
C3 C2 H2 120.0
C1 C2 H2 120.0
C4 C3 C2 119.8(4)
C4 C3 H3 120.1
C2 C3 H3 120.1
C3 C4 C5 120.3(4)
C3 C4 C23 120.7(4)
C5 C4 C23 119.0(4)
C6 C5 C4 120.1(4)
C6 C5 H5 120.0
C4 C5 H5 120.0
C5 C6 C1 119.7(4)
C5 C6 H6 120.1
C1 C6 H6 120.1
N2 C7 C16 126.2(4)
N2 C7 C8 115.7(4)
C16 C7 C8 118.1(3)
C9 C8 C13 119.3(4)
C9 C8 C7 121.1(4)
C13 C8 C7 119.5(4)
C10 C9 C8 120.2(4)
C10 C9 H9 119.9
C8 C9 H9 119.9
C11 C10 C9 120.5(5)
C11 C10 H10 119.8
C9 C10 H10 119.8
C12 C11 C10 120.3(4)
C12 C11 H11 119.8
C10 C11 H11 119.8
C11 C12 C13 120.1(4)
C11 C12 H12 120.0
C13 C12 H12 120.0
C12 C13 C8 119.6(4)
C12 C13 C14 119.4(4)
C8 C13 C14 121.0(4)
O1 C14 C15 120.5(4)
O1 C14 C13 121.6(4)
C15 C14 C13 117.9(3)
C16 C15 C14 119.6(4)
C16 C15 C17 121.2(4)
C14 C15 C17 119.1(3)
C15 C16 C7 123.6(4)
C15 C16 H16 118.2
C7 C16 H16 118.2
C15 C17 N4 113.3(4)
C15 C17 H17A 108.9
N4 C17 H17A 108.9
C15 C17 H17B 108.9
N4 C17 H17B 108.9
H17A C17 H17B 107.7
N4 C18 C19 110.3(3)
N4 C18 H18A 109.6
C19 C18 H18A 109.6
N4 C18 H18B 109.6
C19 C18 H18B 109.6
H18A C18 H18B 108.1
C18 C19 C20 111.8(4)
C18 C19 H19A 109.3
C20 C19 H19A 109.3
C18 C19 H19B 109.3
C20 C19 H19B 109.3
H19A C19 H19B 107.9
C19 C20 C21 109.7(4)
C19 C20 H20A 109.7
C21 C20 H20A 109.7
C19 C20 H20B 109.7
C21 C20 H20B 109.7
H20A C20 H20B 108.2
C20 C21 C22 111.5(4)
C20 C21 H21A 109.3
C22 C21 H21A 109.3
C20 C21 H21B 109.3
C22 C21 H21B 109.3
H21A C21 H21B 108.0
N4 C22 C21 109.2(4)
N4 C22 H22A 109.8
C21 C22 H22A 109.8
N4 C22 H22B 109.8
C21 C22 H22B 109.8
H22A C22 H22B 108.3
N3 C23 C4 179.0(5)
O6 C24 H24A 109.5
O6 C24 H24B 109.5
H24A C24 H24B 109.5
O6 C24 H24C 109.5
H24A C24 H24C 109.5
H24B C24 H24C 109.5
N2 N1 C1 118.7(4)
N2 N1 H1 125(3)
C1 N1 H1 116(3)
C7 N2 N1 120.9(3)
C17 N4 C18 112.9(3)
C17 N4 C22 111.4(4)
C18 N4 C22 110.5(3)
C17 N4 H4 109(3)
C18 N4 H4 109(3)
C22 N4 H4 104(3)
S1 O5 H6A 96.5(2)
C24 O6 H6A 127.7(5)
O2 S1 O3 114.0(2)
O2 S1 O4 110.8(3)
O3 S1 O4 109.7(2)
O2 S1 O5 110.6(2)
O3 S1 O5 108.5(2)
O4 S1 O5 102.5(2)

loop_
_geom_bond_atom_site_label_1
_geom_bond_atom_site_label_2
_geom_bond_distance
C1 C6 1.390(6)
C1 C2 1.391(6)
C1 N1 1.393(5)
C2 C3 1.386(6)
C2 H2 0.9300
C3 C4 1.379(6)
C3 H3 0.9300
C4 C5 1.393(6)
C4 C23 1.437(6)
C5 C6 1.379(6)
C5 H5 0.9300
C6 H6 0.9300
C7 N2 1.312(5)
C7 C16 1.433(6)
C7 C8 1.460(6)
C8 C9 1.391(6)
C8 C13 1.404(5)
C9 C10 1.387(6)
C9 H9 0.9300
C10 C11 1.381(7)
C10 H10 0.9300
C11 C12 1.376(7)
C11 H11 0.9300
C12 C13 1.402(6)
C12 H12 0.9300
C13 C14 1.473(6)
C14 O1 1.237(5)
C14 C15 1.458(6)
C15 C16 1.367(5)
C15 C17 1.491(6)
C16 H16 0.9300
C17 N4 1.499(6)
C17 H17A 0.9700
C17 H17B 0.9700
C18 N4 1.506(5)
C18 C19 1.508(7)
C18 H18A 0.9700
C18 H18B 0.9700
C19 C20 1.516(7)
C19 H19A 0.9700
C19 H19B 0.9700
C20 C21 1.521(7)
C20 H20A 0.9700
C20 H20B 0.9700
C21 C22 1.524(7)
C21 H21A 0.9700
C21 H21B 0.9700
C22 N4 1.507(5)
C22 H22A 0.9700
C22 H22B 0.9700
C23 N3 1.145(5)
C24 O6 1.385(8)
C24 H24A 0.9600
C24 H24B 0.9600
C24 H24C 0.9600
N1 N2 1.328(5)
N1 H1 0.83(5)
N4 H4 0.94(5)
O2 S1 1.414(3)
O3 S1 1.441(3)
O4 S1 1.473(4)
O5 S1 1.517(3)
O5 H6A 1.405(4)
O6 H6A 1.273(4)

loop_
_geom_hbond_atom_site_label_D
_geom_hbond_atom_site_label_H
_geom_hbond_atom_site_label_A
_geom_hbond_distance_DH
_geom_hbond_distance_HA
_geom_hbond_distance_DA
_geom_hbond_angle_DHA
N1 H1 O2 0.83(5) 2.07(5) 2.825(5) 152(5)
N4 H4 O3 0.94(5) 1.85(5) 2.788(5) 174(4)
N4 H4 O4 0.94(5) 2.63(5) 3.259(5) 124(4)
O6 H6A O4 1.273(4) 3.458(4) 4.706(6) 166.5(2)
O6 H6A O2 1.273(4) 2.692(4) 3.557(7) 123.5(2)
O6 H6A O5 1.273(4) 1.405(4) 2.606(6) 153.2(3)
O6 H6A O5 1.273(4) 1.405(4) 2.606(6) 153.2(3)
O6 H6A O3 1.273(4) 2.479(3) 3.510(6) 136.2(2)

loop_
_geom_torsion_atom_site_label_1
_geom_torsion_atom_site_label_2
_geom_torsion_atom_site_label_3
_geom_torsion_atom_site_label_4
_geom_torsion
C6 C1 C2 C3 0.1(6)
N1 C1 C2 C3 178.5(4)
C1 C2 C3 C4 0.1(7)
C2 C3 C4 C5 0.0(7)
C2 C3 C4 C23 -178.8(4)
C3 C4 C5 C6 -0.2(7)
C23 C4 C5 C6 178.6(4)
C4 C5 C6 C1 0.4(6)
C2 C1 C6 C5 -0.4(6)
N1 C1 C6 C5 -178.7(4)
N2 C7 C8 C9 0.8(6)
C16 C7 C8 C9 -177.0(4)
N2 C7 C8 C13 -178.4(4)
C16 C7 C8 C13 3.8(6)
C13 C8 C9 C10 -1.5(7)
C7 C8 C9 C10 179.2(4)
C8 C9 C10 C11 1.5(8)
C9 C10 C11 C12 -0.9(9)
C10 C11 C12 C13 0.4(8)
C11 C12 C13 C8 -0.4(7)
C11 C12 C13 C14 180.0(5)
C9 C8 C13 C12 1.0(7)
C7 C8 C13 C12 -179.8(4)
C9 C8 C13 C14 -179.4(4)
C7 C8 C13 C14 -0.2(6)
C12 C13 C14 O1 -3.4(7)
C8 C13 C14 O1 176.9(4)
C12 C13 C14 C15 176.1(4)
C8 C13 C14 C15 -3.6(6)
O1 C14 C15 C16 -176.9(4)
C13 C14 C15 C16 3.6(6)
O1 C14 C15 C17 6.5(6)
C13 C14 C15 C17 -173.0(4)
C14 C15 C16 C7 0.1(6)
C17 C15 C16 C7 176.7(4)
N2 C7 C16 C15 178.6(4)
C8 C7 C16 C15 -3.9(6)
C16 C15 C17 N4 80.0(5)
C14 C15 C17 N4 -103.4(4)
N4 C18 C19 C20 -57.1(5)
C18 C19 C20 C21 55.0(6)
C19 C20 C21 C22 -55.7(6)
C20 C21 C22 N4 58.2(5)
C3 C4 C23 N3 126(36)
C5 C4 C23 N3 -53(36)
C6 C1 N1 N2 -1.8(6)
C2 C1 N1 N2 179.9(4)
C16 C7 N2 N1 -5.6(6)
C8 C7 N2 N1 176.8(4)
C1 N1 N2 C7 -179.1(4)
C15 C17 N4 C18 69.0(4)
C15 C17 N4 C22 -166.0(3)
C19 C18 N4 C17 -175.4(4)
C19 C18 N4 C22 59.1(5)
C21 C22 N4 C17 174.4(4)
C21 C22 N4 C18 -59.3(5)
